data_7122948
loop_
_publ_author_name
'Ryan, Austin J.'
'Angadol, Mary A.'
'Ziller, Joseph W.'
'Evans, William J.'

_publ_section_title
;
 Isolation of U(ii) compounds using strong donor ligands, C5Me4H and
 N(SiMe3)2, including a three-coordinate U(ii) complex
;
_journal_name_full 'Chemical Communications'
_journal_paper_doi 10.1039/C8CC08767A
_journal_year 2019
_chemical_formula_sum 'C49 H83 K N2 O7 U'
_chemical_formula_weight 1089.30
_chemical_properties_physical Air-sensitive,Moisture-sensitive,Oxygen-sensitive
_space_group_crystal_system monoclinic
_space_group_IT_number 15
_space_group_name_Hall '-C 2yc'
_space_group_name_H-M_alt 'C 1 2/c 1'
_symmetry_space_group_name_Hall '-C 2yc'
_symmetry_space_group_name_H-M 'C 1 2/c 1'
_atom_sites_solution_hydrogens geom
_atom_sites_solution_primary dual
_atom_sites_solution_secondary difmap
_audit_creation_method SHELXL-2014/7
_audit_update_record
;
2018-10-10 deposited with the CCDC.
2019-01-02 downloaded from the CCDC.
;
_cell_angle_alpha 90
_cell_angle_beta 114.7838(17)
_cell_angle_gamma 90
_cell_formula_units_Z 8
_cell_length_a 30.199(5)
_cell_length_b 13.568(2)
_cell_length_c 30.609(7)
_cell_measurement_reflns_used 9977
_cell_measurement_temperature 133(2)
_cell_measurement_theta_max 26.99
_cell_measurement_theta_min 2.42
_cell_volume 11387(4)
_computing_cell_refinement 'Bruker SAINT 8.34a, 2013'
_computing_data_collection 'Bruker APEX2 2014.11-0, 2014'
_computing_data_reduction 'Bruker SAINT 8.34a, 2013'
_computing_molecular_graphics 'Bruker SHELXTL'
_computing_publication_material 'Bruker SHELXTL'
_computing_structure_refinement 'SHELXL-2014/7 (Sheldrick, 2014)'
_computing_structure_solution 'Bruker SHELXTL 2014/4'
_diffrn_ambient_temperature 133(2)
_diffrn_measured_fraction_theta_full 0.999
_diffrn_measured_fraction_theta_max 0.996
_diffrn_measurement_device_type 'Bruker SMART APEX II CCD'
_diffrn_measurement_method '\f and \w scans'
_diffrn_radiation_type MoK\a
_diffrn_radiation_wavelength 0.71073
_diffrn_reflns_av_R_equivalents 0.0621
_diffrn_reflns_av_unetI/netI 0.0490
_diffrn_reflns_Laue_measured_fraction_full 0.999
_diffrn_reflns_Laue_measured_fraction_max 0.996
_diffrn_reflns_limit_h_max 38
_diffrn_reflns_limit_h_min -38
_diffrn_reflns_limit_k_max 17
_diffrn_reflns_limit_k_min -17
_diffrn_reflns_limit_l_max 39
_diffrn_reflns_limit_l_min -39
_diffrn_reflns_number 64077
_diffrn_reflns_point_group_measured_fraction_full 0.999
_diffrn_reflns_point_group_measured_fraction_max 0.996
_diffrn_reflns_theta_full 25.500
_diffrn_reflns_theta_max 27.174
_diffrn_reflns_theta_min 1.466
_diffrn_source 'fine-focus sealed tube'
_exptl_absorpt_coefficient_mu 2.967
_exptl_absorpt_correction_T_max 0.7455
_exptl_absorpt_correction_T_min 0.5981
_exptl_absorpt_correction_type multi-scan
_exptl_absorpt_process_details 'Bruker SADABS 2014/5'
_exptl_crystal_colour black
_exptl_crystal_density_diffrn 1.271
_exptl_crystal_density_meas ?
_exptl_crystal_density_method not_measured
_exptl_crystal_description irregular
_exptl_crystal_F_000 4464
_exptl_crystal_recrystallization_method 'Re-crystallisation from solvent'
_exptl_crystal_size_max 0.345
_exptl_crystal_size_mid 0.195
_exptl_crystal_size_min 0.141
_refine_diff_density_max 1.941
_refine_diff_density_min -0.935
_refine_diff_density_rms 0.109
_refine_ls_extinction_method none
_refine_ls_goodness_of_fit_ref 1.009
_refine_ls_hydrogen_treatment constr
_refine_ls_matrix_type full
_refine_ls_number_parameters 528
_refine_ls_number_reflns 12621
_refine_ls_number_restraints 0
_refine_ls_restrained_S_all 1.009
_refine_ls_R_factor_all 0.0582
_refine_ls_R_factor_gt 0.0362
_refine_ls_shift/su_max 0.004
_refine_ls_shift/su_mean 0.000
_refine_ls_structure_factor_coef Fsqd
_refine_ls_weighting_details 'w=1/[\s^2^(Fo^2^)+(0.0428P)^2^+20.4674P] where P=(Fo^2^+2Fc^2^)/3'
_refine_ls_weighting_scheme calc
_refine_ls_wR_factor_gt 0.0795
_refine_ls_wR_factor_ref 0.0864
_reflns_Friedel_coverage 0.000
_reflns_number_gt 9615
_reflns_number_total 12621
_reflns_threshold_expression 'I > 2\s(I)'
_cod_data_source_file c8cc08767a2.cif
_cod_data_source_block maa7
_cod_depositor_comments
;
The following automatic conversions were performed:

'_exptl_crystal_density_meas' value 'not_measured' was changed to '?'
- the value is perceived as not measured.

Automatic conversion script
Id: cif_fix_values 4973 2017-02-22 13:04:09Z antanas 
;
_cod_database_code 7122948
_shelx_shelxl_version_number 2014/7
_shelx_space_group_comment
; 
The symmetry employed for this shelxl refinement is uniquely defined 
by the following loop, which should always be used as a source of 
symmetry information in preference to the above space-group names. 
They are only intended as comments. 
;
_shelx_estimated_absorpt_t_min 0.428
_shelx_estimated_absorpt_t_max 0.680
_exptl_absorpt_special_details
; 
Reflections not merged 
65603 Corrected reflections written to file maa7s.hkl 
Estimated minimum and maximum transmission:  0.5981  0.7455 
The ratio (0.8023) of these values is more reliable than their absolute values 
Additional spherical absorption correction applied with mu*r =  0.2000 
Lambda/2 correction factor = 0.00150 
;

loop_
_space_group_symop_operation_xyz
'x, y, z'
'-x, y, -z+1/2'
'x+1/2, y+1/2, z'
'-x+1/2, y+1/2, -z+1/2'
'-x, -y, -z'
'x, -y, z-1/2'
'-x+1/2, -y+1/2, -z'
'x+1/2, -y+1/2, z-1/2'

loop_
_atom_site_label
_atom_site_type_symbol
_atom_site_fract_x
_atom_site_fract_y
_atom_site_fract_z
_atom_site_U_iso_or_equiv
_atom_site_adp_type
_atom_site_occupancy
_atom_site_site_symmetry_order
_atom_site_calc_flag
_atom_site_refinement_flags_posn
_atom_site_refinement_flags_adp
U1 U 0.67149(2) 0.69821(2) 0.83103(2) 0.01862(5) Uani 1 1 d . .
C1 C 0.63105(15) 0.6349(4) 0.89447(15) 0.0305(11) Uani 1 1 d . .
C2 C 0.58868(14) 0.6657(3) 0.85446(14) 0.0261(10) Uani 1 1 d . .
C3 C 0.59121(14) 0.7697(3) 0.85003(14) 0.0257(10) Uani 1 1 d . .
C4 C 0.63506(14) 0.8031(4) 0.88716(14) 0.0287(10) Uani 1 1 d . .
C5 C 0.65888(15) 0.7201(4) 0.91450(14) 0.0299(11) Uani 1 1 d . .
H5A H 0.6862 0.7234 0.9474 0.036 Uiso 1 1 calc R U
C6 C 0.64162(17) 0.5316(4) 0.91437(18) 0.0457(14) Uani 1 1 d . .
H6A H 0.6671 0.5335 0.9473 0.069 Uiso 1 1 calc R U
H6B H 0.6527 0.4914 0.8943 0.069 Uiso 1 1 calc R U
H6C H 0.6119 0.5027 0.9144 0.069 Uiso 1 1 calc R U
C7 C 0.54586(14) 0.6014(4) 0.82594(15) 0.0332(11) Uani 1 1 d . .
H7A H 0.5318 0.6222 0.7922 0.050 Uiso 1 1 calc R U
H7B H 0.5212 0.6075 0.8388 0.050 Uiso 1 1 calc R U
H7C H 0.5566 0.5327 0.8283 0.050 Uiso 1 1 calc R U
C8 C 0.55159(15) 0.8359(4) 0.81631(15) 0.0303(10) Uani 1 1 d . .
H8A H 0.5254 0.7956 0.7930 0.045 Uiso 1 1 calc R U
H8B H 0.5651 0.8791 0.7993 0.045 Uiso 1 1 calc R U
H8C H 0.5385 0.8760 0.8348 0.045 Uiso 1 1 calc R U
C9 C 0.64854(17) 0.9091(4) 0.89870(17) 0.0441(13) Uani 1 1 d . .
H9A H 0.6523 0.9404 0.8716 0.066 Uiso 1 1 calc R U
H9B H 0.6793 0.9136 0.9276 0.066 Uiso 1 1 calc R U
H9C H 0.6228 0.9428 0.9045 0.066 Uiso 1 1 calc R U
C10 C 0.61312(14) 0.6065(3) 0.74340(13) 0.0217(9) Uani 1 1 d . .
C11 C 0.65653(14) 0.6244(3) 0.73748(12) 0.0218(9) Uani 1 1 d . .
C12 C 0.66129(15) 0.7279(3) 0.73371(13) 0.0235(9) Uani 1 1 d . .
C13 C 0.62100(14) 0.7738(3) 0.73773(13) 0.0209(9) Uani 1 1 d . .
C14 C 0.59157(14) 0.6985(3) 0.74304(13) 0.0212(8) Uani 1 1 d . .
H14A H 0.5571 0.7077 0.7387 0.025 Uiso 1 1 calc R U
C15 C 0.59187(16) 0.5065(3) 0.74446(15) 0.0300(10) Uani 1 1 d . .
H15A H 0.6129 0.4719 0.7740 0.045 Uiso 1 1 calc R U
H15B H 0.5896 0.4682 0.7165 0.045 Uiso 1 1 calc R U
H15C H 0.5593 0.5144 0.7436 0.045 Uiso 1 1 calc R U
C16 C 0.68848(16) 0.5462(3) 0.73121(15) 0.0312(10) Uani 1 1 d . .
H16A H 0.7207 0.5740 0.7381 0.047 Uiso 1 1 calc R U
H16B H 0.6737 0.5219 0.6980 0.047 Uiso 1 1 calc R U
H16C H 0.6919 0.4916 0.7534 0.047 Uiso 1 1 calc R U
C17 C 0.69786(16) 0.7793(3) 0.72035(15) 0.0321(11) Uani 1 1 d . .
H17A H 0.7255 0.7352 0.7262 0.048 Uiso 1 1 calc R U
H17B H 0.7095 0.8389 0.7399 0.048 Uiso 1 1 calc R U
H17C H 0.6825 0.7973 0.6862 0.048 Uiso 1 1 calc R U
C18 C 0.60855(17) 0.8816(3) 0.72860(16) 0.0357(11) Uani 1 1 d . .
H18A H 0.6367 0.9214 0.7492 0.054 Uiso 1 1 calc R U
H18B H 0.5806 0.8968 0.7359 0.054 Uiso 1 1 calc R U
H18C H 0.6002 0.8968 0.6948 0.054 Uiso 1 1 calc R U
C19 C 0.76370(14) 0.6082(3) 0.86508(14) 0.0248(9) Uani 1 1 d . .
C20 C 0.76524(13) 0.6505(3) 0.90768(14) 0.0234(9) Uani 1 1 d . .
C21 C 0.76629(14) 0.7540(3) 0.90387(14) 0.0232(9) Uani 1 1 d . .
C22 C 0.76500(14) 0.7773(3) 0.85821(14) 0.0230(9) Uani 1 1 d . .
C23 C 0.76418(13) 0.6867(3) 0.83493(14) 0.0236(9) Uani 1 1 d . .
H23A H 0.7716 0.6794 0.8062 0.028 Uiso 1 1 calc R U
C24 C 0.77089(16) 0.5010(3) 0.85802(16) 0.0359(11) Uani 1 1 d . .
H24A H 0.7615 0.4880 0.8238 0.054 Uiso 1 1 calc R U
H24B H 0.7506 0.4613 0.8692 0.054 Uiso 1 1 calc R U
H24C H 0.8053 0.4835 0.8764 0.054 Uiso 1 1 calc R U
C25 C 0.77105(14) 0.5927(4) 0.95174(14) 0.0313(10) Uani 1 1 d . .
H25A H 0.7662 0.6365 0.9748 0.047 Uiso 1 1 calc R U
H25B H 0.8039 0.5644 0.9666 0.047 Uiso 1 1 calc R U
H25C H 0.7469 0.5395 0.9426 0.047 Uiso 1 1 calc R U
C26 C 0.77408(16) 0.8281(4) 0.94340(16) 0.0341(11) Uani 1 1 d . .
H26A H 0.7596 0.8030 0.9645 0.051 Uiso 1 1 calc R U
H26B H 0.7585 0.8907 0.9291 0.051 Uiso 1 1 calc R U
H26C H 0.8091 0.8386 0.9622 0.051 Uiso 1 1 calc R U
C27 C 0.77043(16) 0.8786(3) 0.84198(16) 0.0338(11) Uani 1 1 d . .
H27A H 0.7695 0.8753 0.8096 0.051 Uiso 1 1 calc R U
H27B H 0.8016 0.9067 0.8643 0.051 Uiso 1 1 calc R U
H27C H 0.7437 0.9203 0.8414 0.051 Uiso 1 1 calc R U
K1 K 0.51667(3) 0.74092(7) 0.48697(3) 0.02093(18) Uani 1 1 d . .
O1 O 0.45984(9) 0.6065(2) 0.41357(9) 0.0257(6) Uani 1 1 d . .
O2 O 0.55968(10) 0.5674(2) 0.47372(10) 0.0256(6) Uani 1 1 d . .
O3 O 0.50904(11) 0.8960(2) 0.42384(11) 0.0396(8) Uani 1 1 d . .
O4 O 0.59859(10) 0.8634(2) 0.50580(11) 0.0341(8) Uani 1 1 d . .
O5 O 0.44599(10) 0.8034(2) 0.51710(11) 0.0309(7) Uani 1 1 d . .
O6 O 0.53043(10) 0.7108(2) 0.58351(10) 0.0258(6) Uani 1 1 d . .
N1 N 0.41836(12) 0.8028(3) 0.41289(13) 0.0329(9) Uani 1 1 d . .
N2 N 0.61531(12) 0.6783(2) 0.56104(11) 0.0235(8) Uani 1 1 d . .
C28 C 0.39108(15) 0.7151(3) 0.38758(17) 0.0357(11) Uani 1 1 d . .
H28A H 0.3622 0.7365 0.3587 0.043 Uiso 1 1 calc R U
H28B H 0.3792 0.6798 0.4089 0.043 Uiso 1 1 calc R U
C29 C 0.42024(16) 0.6454(4) 0.37237(15) 0.0331(11) Uani 1 1 d . .
H29A H 0.3991 0.5908 0.3535 0.040 Uiso 1 1 calc R U
H29B H 0.4330 0.6802 0.3516 0.040 Uiso 1 1 calc R U
C30 C 0.48954(15) 0.5436(3) 0.40003(15) 0.0287(10) Uani 1 1 d . .
H30A H 0.5059 0.5823 0.3837 0.034 Uiso 1 1 calc R U
H30B H 0.4691 0.4926 0.3774 0.034 Uiso 1 1 calc R U
C31 C 0.52658(15) 0.4959(3) 0.44369(16) 0.0331(11) Uani 1 1 d . .
H31A H 0.5102 0.4624 0.4616 0.040 Uiso 1 1 calc R U
H31B H 0.5446 0.4457 0.4342 0.040 Uiso 1 1 calc R U
C32 C 0.59717(15) 0.5219(3) 0.51406(15) 0.0288(10) Uani 1 1 d . .
H32A H 0.6126 0.4687 0.5032 0.035 Uiso 1 1 calc R U
H32B H 0.5832 0.4925 0.5351 0.035 Uiso 1 1 calc R U
C33 C 0.63465(14) 0.5984(3) 0.54151(15) 0.0284(10) Uani 1 1 d . .
H33A H 0.6618 0.5658 0.5684 0.034 Uiso 1 1 calc R U
H33B H 0.6481 0.6274 0.5199 0.034 Uiso 1 1 calc R U
C34 C 0.42407(17) 0.8697(4) 0.37819(17) 0.0398(12) Uani 1 1 d . .
H34A H 0.3927 0.9040 0.3602 0.048 Uiso 1 1 calc R U
H34B H 0.4314 0.8303 0.3548 0.048 Uiso 1 1 calc R U
C35 C 0.46347(17) 0.9454(4) 0.40043(18) 0.0439(13) Uani 1 1 d . .
H35A H 0.4644 0.9899 0.3752 0.053 Uiso 1 1 calc R U
H35B H 0.4568 0.9855 0.4240 0.053 Uiso 1 1 calc R U
C36 C 0.54809(19) 0.9662(4) 0.4413(2) 0.0602(17) Uani 1 1 d . .
H36A H 0.5439 1.0103 0.4651 0.072 Uiso 1 1 calc R U
H36B H 0.5475 1.0071 0.4143 0.072 Uiso 1 1 calc R U
C37 C 0.59552(17) 0.9137(4) 0.46415(19) 0.0528(16) Uani 1 1 d . .
H37A H 0.5985 0.8660 0.4411 0.063 Uiso 1 1 calc R U
H37B H 0.6226 0.9616 0.4730 0.063 Uiso 1 1 calc R U
C38 C 0.64599(15) 0.8204(3) 0.53021(16) 0.0324(11) Uani 1 1 d . .
H38A H 0.6711 0.8728 0.5407 0.039 Uiso 1 1 calc R U
H38B H 0.6527 0.7756 0.5082 0.039 Uiso 1 1 calc R U
C39 C 0.64789(16) 0.7640(3) 0.57317(15) 0.0306(10) Uani 1 1 d . .
H39A H 0.6818 0.7414 0.5921 0.037 Uiso 1 1 calc R U
H39B H 0.6392 0.8090 0.5938 0.037 Uiso 1 1 calc R U
C40 C 0.39186(16) 0.8529(4) 0.43767(18) 0.0443(13) Uani 1 1 d . .
H40A H 0.3569 0.8575 0.4153 0.053 Uiso 1 1 calc R U
H40B H 0.4045 0.9209 0.4459 0.053 Uiso 1 1 calc R U
C41 C 0.39631(16) 0.8015(4) 0.48291(18) 0.0461(13) Uani 1 1 d . .
H41A H 0.3757 0.8351 0.4963 0.055 Uiso 1 1 calc R U
H41B H 0.3850 0.7325 0.4756 0.055 Uiso 1 1 calc R U
C42 C 0.45000(17) 0.7708(3) 0.56300(17) 0.0340(11) Uani 1 1 d . .
H42A H 0.4372 0.7027 0.5603 0.041 Uiso 1 1 calc R U
H42B H 0.4303 0.8139 0.5740 0.041 Uiso 1 1 calc R U
C43 C 0.50147(17) 0.7732(3) 0.59837(16) 0.0299(11) Uani 1 1 d . .
H43A H 0.5139 0.8416 0.6018 0.036 Uiso 1 1 calc R U
H43B H 0.5039 0.7513 0.6301 0.036 Uiso 1 1 calc R U
C44 C 0.57927(15) 0.7076(3) 0.62003(14) 0.0291(10) Uani 1 1 d . .
H44A H 0.5794 0.6811 0.6502 0.035 Uiso 1 1 calc R U
H44B H 0.5932 0.7749 0.6265 0.035 Uiso 1 1 calc R U
C45 C 0.60941(15) 0.6433(3) 0.60349(14) 0.0276(10) Uani 1 1 d . .
H45A H 0.6422 0.6361 0.6303 0.033 Uiso 1 1 calc R U
H45B H 0.5944 0.5770 0.5964 0.033 Uiso 1 1 calc R U
O7 O 0.8403(3) 0.7521(7) 0.7403(3) 0.185(3) Uiso 1 1 d . .
C46 C 0.8327(4) 0.6415(8) 0.7326(4) 0.142(4) Uiso 1 1 d . .
H46A H 0.8644 0.6073 0.7432 0.170 Uiso 1 1 calc R U
H46B H 0.8153 0.6152 0.7513 0.170 Uiso 1 1 calc R U
C47 C 0.8055(5) 0.6275(10) 0.6845(5) 0.189(5) Uiso 1 1 d . .
H47A H 0.7722 0.6072 0.6794 0.227 Uiso 1 1 calc R U
H47B H 0.8200 0.5727 0.6735 0.227 Uiso 1 1 calc R U
C48 C 0.8020(5) 0.7095(10) 0.6561(5) 0.168(5) Uiso 1 1 d . .
H48A H 0.8225 0.7012 0.6382 0.201 Uiso 1 1 calc R U
H48B H 0.7678 0.7203 0.6327 0.201 Uiso 1 1 calc R U
C49 C 0.8169(5) 0.7805(10) 0.6849(5) 0.171(5) Uiso 1 1 d . .
H49A H 0.7892 0.8257 0.6787 0.205 Uiso 1 1 calc R U
H49B H 0.8415 0.8173 0.6779 0.205 Uiso 1 1 calc R U

loop_
_atom_site_aniso_label
_atom_site_aniso_U_11
_atom_site_aniso_U_22
_atom_site_aniso_U_33
_atom_site_aniso_U_23
_atom_site_aniso_U_13
_atom_site_aniso_U_12
U1 0.01186(7) 0.03234(9) 0.01041(7) -0.00130(7) 0.00345(5) 0.00043(7)
C1 0.021(2) 0.054(3) 0.020(2) 0.007(2) 0.0122(18) 0.005(2)
C2 0.017(2) 0.046(3) 0.018(2) 0.0007(18) 0.0104(17) 0.0007(18)
C3 0.017(2) 0.046(3) 0.016(2) 0.0006(18) 0.0090(17) 0.0051(18)
C4 0.0162(19) 0.054(3) 0.0183(19) -0.005(2) 0.0094(16) 0.003(2)
C5 0.017(2) 0.062(3) 0.0107(19) 0.0002(19) 0.0060(16) 0.006(2)
C6 0.032(3) 0.066(4) 0.042(3) 0.022(3) 0.019(2) 0.002(3)
C7 0.020(2) 0.054(3) 0.026(2) 0.002(2) 0.0095(18) -0.001(2)
C8 0.023(2) 0.047(3) 0.023(2) 0.001(2) 0.0117(18) 0.007(2)
C9 0.033(3) 0.062(4) 0.037(3) -0.019(3) 0.014(2) 0.005(3)
C10 0.021(2) 0.030(2) 0.0121(18) -0.0013(17) 0.0045(16) -0.0013(18)
C11 0.0179(19) 0.037(3) 0.0062(17) -0.0028(16) 0.0010(15) 0.0022(17)
C12 0.023(2) 0.035(3) 0.0104(18) -0.0016(16) 0.0051(17) -0.0036(17)
C13 0.022(2) 0.025(2) 0.0133(19) 0.0000(15) 0.0052(16) 0.0014(16)
C14 0.0166(18) 0.030(2) 0.0136(18) -0.0006(18) 0.0030(15) 0.0008(18)
C15 0.034(2) 0.033(3) 0.023(2) -0.0028(19) 0.0131(19) -0.001(2)
C16 0.030(2) 0.043(3) 0.018(2) -0.0059(19) 0.0081(18) 0.006(2)
C17 0.031(2) 0.048(3) 0.019(2) -0.0005(19) 0.0115(19) -0.010(2)
C18 0.043(3) 0.034(3) 0.027(2) 0.003(2) 0.012(2) 0.004(2)
C19 0.0145(19) 0.035(3) 0.021(2) -0.0025(18) 0.0033(16) -0.0014(18)
C20 0.0114(18) 0.039(3) 0.017(2) 0.0024(18) 0.0035(16) -0.0019(18)
C21 0.015(2) 0.036(3) 0.018(2) -0.0031(18) 0.0048(16) 0.0024(18)
C22 0.016(2) 0.033(3) 0.016(2) -0.0014(16) 0.0029(16) -0.0037(16)
C23 0.0135(18) 0.039(3) 0.0178(19) -0.0031(18) 0.0059(15) -0.0028(18)
C24 0.030(2) 0.035(3) 0.035(3) 0.000(2) 0.006(2) 0.007(2)
C25 0.016(2) 0.049(3) 0.022(2) 0.007(2) 0.0006(17) 0.003(2)
C26 0.021(2) 0.047(3) 0.028(2) -0.013(2) 0.0044(19) -0.002(2)
C27 0.025(2) 0.035(3) 0.033(3) 0.005(2) 0.005(2) -0.003(2)
K1 0.0174(4) 0.0234(5) 0.0210(4) -0.0022(4) 0.0071(3) -0.0006(4)
O1 0.0217(14) 0.0342(18) 0.0167(14) -0.0036(12) 0.0036(12) -0.0003(13)
O2 0.0218(15) 0.0226(16) 0.0278(15) -0.0025(12) 0.0059(12) -0.0008(12)
O3 0.0291(17) 0.0304(18) 0.0420(19) 0.0131(15) -0.0022(14) -0.0017(14)
O4 0.0238(16) 0.0370(19) 0.0328(17) 0.0126(14) 0.0034(13) -0.0070(14)
O5 0.0226(15) 0.0379(18) 0.0347(17) -0.0059(15) 0.0145(13) -0.0002(14)
O6 0.0257(15) 0.0318(17) 0.0227(14) -0.0058(13) 0.0129(12) -0.0026(13)
N1 0.0176(17) 0.038(2) 0.035(2) -0.0019(19) 0.0027(15) 0.0021(17)
N2 0.0218(17) 0.030(2) 0.0176(16) 0.0024(14) 0.0072(14) -0.0020(14)
C28 0.017(2) 0.048(3) 0.031(2) -0.002(2) -0.0014(18) -0.003(2)
C29 0.028(2) 0.039(3) 0.019(2) -0.003(2) -0.0029(18) -0.006(2)
C30 0.025(2) 0.034(3) 0.028(2) -0.0105(19) 0.0113(19) -0.0037(19)
C31 0.027(2) 0.030(3) 0.040(3) -0.012(2) 0.012(2) -0.004(2)
C32 0.029(2) 0.029(3) 0.027(2) 0.0049(19) 0.0098(19) 0.0040(19)
C33 0.020(2) 0.037(3) 0.027(2) 0.007(2) 0.0081(18) 0.0065(19)
C34 0.030(3) 0.037(3) 0.034(3) 0.005(2) -0.004(2) 0.006(2)
C35 0.040(3) 0.031(3) 0.045(3) 0.010(2) 0.002(2) 0.006(2)
C36 0.045(3) 0.043(3) 0.068(4) 0.024(3) -0.001(3) -0.015(3)
C37 0.032(3) 0.060(4) 0.052(3) 0.032(3) 0.003(2) -0.016(3)
C38 0.020(2) 0.040(3) 0.031(2) 0.005(2) 0.0042(18) -0.0083(19)
C39 0.020(2) 0.038(3) 0.025(2) 0.004(2) 0.0007(18) -0.0075(19)
C40 0.020(2) 0.056(3) 0.048(3) -0.008(3) 0.004(2) 0.015(2)
C41 0.018(2) 0.069(4) 0.051(3) -0.010(3) 0.014(2) 0.005(2)
C42 0.039(3) 0.031(3) 0.048(3) 0.006(2) 0.034(2) 0.006(2)
C43 0.048(3) 0.023(2) 0.030(2) 0.0027(18) 0.028(2) 0.0041(19)
C44 0.030(2) 0.040(3) 0.0146(19) -0.0017(19) 0.0065(17) -0.009(2)
C45 0.021(2) 0.037(3) 0.019(2) 0.0046(18) 0.0026(17) -0.0044(19)

loop_
_atom_type_symbol
_atom_type_description
_atom_type_scat_dispersion_real
_atom_type_scat_dispersion_imag
_atom_type_scat_source
C C 0.0033 0.0016 'International Tables Vol C Tables 4.2.6.8 and 6.1.1.4'
H H 0.0000 0.0000 'International Tables Vol C Tables 4.2.6.8 and 6.1.1.4'
N N 0.0061 0.0033 'International Tables Vol C Tables 4.2.6.8 and 6.1.1.4'
O O 0.0106 0.0060 'International Tables Vol C Tables 4.2.6.8 and 6.1.1.4'
K K 0.2009 0.2494 'International Tables Vol C Tables 4.2.6.8 and 6.1.1.4'
U U -9.6767 9.6646 'International Tables Vol C Tables 4.2.6.8 and 6.1.1.4'

loop_
_geom_angle_atom_site_label_1
_geom_angle_atom_site_label_2
_geom_angle_atom_site_label_3
_geom_angle
Cnt1 U1 Cnt2 120.0
Cnt1 U1 Cnt3 119.8
Cnt2 U1 Cnt3 120.1
C5 U1 C23 119.94(12)
C5 U1 C14 120.04(12)
C23 U1 C14 119.93(11)
C5 U1 C4 29.42(13)
C23 U1 C4 131.17(12)
C14 U1 C4 101.01(12)
C5 U1 C22 101.38(12)
C23 U1 C22 29.50(12)
C14 U1 C22 130.48(12)
C4 U1 C22 103.32(12)
C5 U1 C13 132.63(12)
C23 U1 C13 99.99(12)
C14 U1 C13 29.27(11)
C4 U1 C13 104.72(12)
C22 U1 C13 102.25(12)
C5 U1 C10 131.21(12)
C23 U1 C10 103.64(11)
C14 U1 C10 29.21(11)
C4 U1 C10 124.26(12)
C22 U1 C10 127.19(11)
C13 U1 C10 48.28(12)
C5 U1 C19 101.76(12)
C23 U1 C19 29.40(12)
C14 U1 C19 133.40(12)
C4 U1 C19 125.38(12)
C22 U1 C19 48.52(12)
C13 U1 C19 124.55(12)
C10 U1 C19 106.81(12)
C5 U1 C1 29.23(13)
C23 U1 C1 132.58(12)
C14 U1 C1 102.58(12)
C4 U1 C1 48.38(15)
C22 U1 C1 125.76(12)
C13 U1 C1 127.09(12)
C10 U1 C1 104.04(13)
C19 U1 C1 105.04(12)
C5 U1 C11 159.03(13)
C23 U1 C11 75.94(11)
C14 U1 C11 47.42(11)
C4 U1 C11 148.31(11)
C22 U1 C11 98.44(11)
C13 U1 C11 47.54(12)
C10 U1 C11 28.80(11)
C19 U1 C11 86.31(11)
C1 U1 C11 130.05(13)
C5 U1 C3 47.33(12)
C23 U1 C3 159.00(12)
C14 U1 C3 74.44(11)
C4 U1 C3 28.70(11)
C22 U1 C3 129.66(12)
C13 U1 C3 86.47(11)
C10 U1 C3 95.59(11)
C19 U1 C3 148.90(11)
C1 U1 C3 47.36(12)
C11 U1 C3 121.42(11)
C5 U1 C12 160.85(13)
C23 U1 C12 73.75(12)
C14 U1 C12 47.40(11)
C4 U1 C12 131.65(12)
C22 U1 C12 84.92(11)
C13 U1 C12 28.75(11)
C10 U1 C12 47.52(12)
C19 U1 C12 95.95(12)
C1 U1 C12 149.32(12)
C11 U1 C12 28.50(12)
C3 U1 C12 115.14(11)
C5 U1 C20 74.96(12)
C23 U1 C20 47.25(11)
C14 U1 C20 161.64(12)
C4 U1 C20 96.85(12)
C22 U1 C20 47.39(12)
C13 U1 C20 146.75(12)
C10 U1 C20 133.19(12)
C19 U1 C20 28.53(11)
C1 U1 C20 86.13(12)
C11 U1 C20 114.84(11)
C3 U1 C20 122.04(11)
C12 U1 C20 120.80(11)
C5 U1 C21 74.57(12)
C23 U1 C21 47.40(11)
C14 U1 C21 158.13(12)
C4 U1 C21 84.85(11)
C22 U1 C21 28.74(11)
C13 U1 C21 128.87(12)
C10 U1 C21 150.84(11)
C19 U1 C21 47.33(12)
C1 U1 C21 97.06(12)
C11 U1 C21 123.22(11)
C3 U1 C21 113.54(11)
C12 U1 C21 113.62(11)
C20 U1 C21 28.21(12)
C5 U1 C2 47.16(12)
C23 U1 C2 160.58(12)
C14 U1 C2 75.55(11)
C4 U1 C2 47.43(13)
C22 U1 C2 148.03(12)
C13 U1 C2 98.61(12)
C10 U1 C2 84.72(11)
C19 U1 C2 131.53(12)
C1 U1 C2 28.48(11)
C11 U1 C2 113.50(11)
C3 U1 C2 28.41(13)
C12 U1 C2 122.93(11)
C20 U1 C2 114.59(11)
C21 U1 C2 121.61(11)
C5 C1 C2 107.0(4)
C5 C1 C6 126.9(4)
C2 C1 C6 125.9(4)
C5 C1 U1 72.5(2)
C2 C1 U1 79.0(2)
C6 C1 U1 118.7(3)
C1 C2 C3 108.1(4)
C1 C2 C7 125.4(4)
C3 C2 C7 126.1(4)
C1 C2 U1 72.5(2)
C3 C2 U1 74.9(2)
C7 C2 U1 124.4(3)
C4 C3 C2 108.2(4)
C4 C3 C8 124.7(4)
C2 C3 C8 126.7(4)
C4 C3 U1 71.7(2)
C2 C3 U1 76.6(2)
C8 C3 U1 123.7(3)
C5 C4 C3 107.2(4)
C5 C4 C9 127.4(4)
C3 C4 C9 124.7(4)
C5 C4 U1 73.9(2)
C3 C4 U1 79.6(2)
C9 C4 U1 119.8(3)
C4 C5 C1 109.5(4)
C4 C5 U1 76.7(2)
C1 C5 U1 78.3(2)
C14 C10 C11 107.3(4)
C14 C10 C15 126.8(4)
C11 C10 C15 125.6(4)
C14 C10 U1 73.6(2)
C11 C10 U1 78.6(2)
C15 C10 U1 118.7(2)
C10 C11 C12 108.0(4)
C10 C11 C16 125.1(4)
C12 C11 C16 126.6(4)
C10 C11 U1 72.6(2)
C12 C11 U1 76.0(2)
C16 C11 U1 122.1(2)
C13 C12 C11 107.9(4)
C13 C12 C17 125.2(4)
C11 C12 C17 126.3(4)
C13 C12 U1 72.3(2)
C11 C12 U1 75.5(2)
C17 C12 U1 124.9(3)
C14 C13 C12 107.3(3)
C14 C13 C18 127.3(4)
C12 C13 C18 124.5(4)
C14 C13 U1 73.6(2)
C12 C13 U1 78.9(2)
C18 C13 U1 122.0(3)
C10 C14 C13 109.4(4)
C10 C14 U1 77.2(2)
C13 C14 U1 77.2(2)
C20 C19 C23 107.0(4)
C20 C19 C24 125.3(4)
C23 C19 C24 126.6(4)
C20 C19 U1 79.0(2)
C23 C19 U1 73.1(2)
C24 C19 U1 123.3(3)
C19 C20 C21 108.8(4)
C19 C20 C25 124.3(4)
C21 C20 C25 126.5(4)
C19 C20 U1 72.5(2)
C21 C20 U1 76.0(2)
C25 C20 U1 123.4(2)
C20 C21 C22 108.1(4)
C20 C21 C26 126.6(4)
C22 C21 C26 124.8(4)
C20 C21 U1 75.8(2)
C22 C21 U1 71.9(2)
C26 C21 U1 124.1(3)
C23 C22 C21 106.9(4)
C23 C22 C27 127.8(4)
C21 C22 C27 124.9(4)
C23 C22 U1 73.4(2)
C21 C22 U1 79.4(2)
C27 C22 U1 119.4(3)
C19 C23 C22 109.2(3)
C19 C23 U1 77.5(2)
C22 C23 U1 77.0(2)
O5 K1 O2 140.31(9)
O5 K1 O3 98.44(10)
O2 K1 O3 116.17(10)
O5 K1 O4 118.61(10)
O2 K1 O4 95.98(9)
O3 K1 O4 60.76(8)
O5 K1 O6 59.82(9)
O2 K1 O6 98.96(8)
O3 K1 O6 139.54(10)
O4 K1 O6 97.96(9)
O5 K1 O1 99.45(9)
O2 K1 O1 60.60(8)
O3 K1 O1 95.10(9)
O4 K1 O1 136.35(9)
O6 K1 O1 120.48(9)
O5 K1 N1 60.87(10)
O2 K1 N1 119.84(10)
O3 K1 N1 59.97(10)
O4 K1 N1 119.51(10)
O6 K1 N1 119.59(10)
O1 K1 N1 60.29(9)
O5 K1 N2 119.31(9)
O2 K1 N2 59.94(9)
O3 K1 N2 120.05(9)
O4 K1 N2 60.56(9)
O6 K1 N2 60.55(9)
O1 K1 N2 119.50(9)
N1 K1 N2 179.78(11)
C30 O1 C29 111.2(3)
C30 O1 K1 111.7(2)
C29 O1 K1 117.8(2)
C31 O2 C32 110.8(3)
C31 O2 K1 115.1(2)
C32 O2 K1 119.2(2)
C35 O3 C36 110.2(4)
C35 O3 K1 118.9(3)
C36 O3 K1 115.2(3)
C37 O4 C38 109.9(3)
C37 O4 K1 112.2(2)
C38 O4 K1 117.7(2)
C41 O5 C42 110.2(3)
C41 O5 K1 117.9(3)
C42 O5 K1 118.0(2)
C43 O6 C44 109.8(3)
C43 O6 K1 114.0(2)
C44 O6 K1 118.1(2)
C34 N1 C28 109.3(4)
C34 N1 C40 110.0(4)
C28 N1 C40 109.8(4)
C34 N1 K1 110.0(2)
C28 N1 K1 109.3(2)
C40 N1 K1 108.5(3)
C45 N2 C39 110.5(3)
C45 N2 C33 109.8(3)
C39 N2 C33 110.4(3)
C45 N2 K1 108.0(2)
C39 N2 K1 108.3(2)
C33 N2 K1 109.7(2)
N1 C28 C29 113.8(4)
O1 C29 C28 110.1(3)
O1 C30 C31 109.2(3)
O2 C31 C30 110.3(4)
O2 C32 C33 109.0(3)
N2 C33 C32 113.6(3)
N1 C34 C35 114.1(4)
O3 C35 C34 108.8(4)
O3 C36 C37 109.7(4)
O4 C37 C36 110.0(4)
O4 C38 C39 109.1(4)
N2 C39 C38 114.0(3)
N1 C40 C41 113.6(4)
O5 C41 C40 109.2(4)
O5 C42 C43 110.1(3)
O6 C43 C42 110.6(4)
O6 C44 C45 109.2(3)
N2 C45 C44 115.5(4)
C46 O7 C49 96.0(8)
C47 C46 O7 106.7(10)
C46 C47 C48 114.7(13)
C49 C48 C47 105.3(14)
C48 C49 O7 115.6(12)

loop_
_geom_bond_atom_site_label_1
_geom_bond_atom_site_label_2
_geom_bond_distance
U1 Cnt1 2.566
U1 Cnt2 2.563
U1 Cnt3 2.564
U1 C5 2.753(4)
U1 C23 2.755(4)
U1 C14 2.762(4)
U1 C4 2.788(4)
U1 C22 2.801(4)
U1 C13 2.807(4)
U1 C10 2.808(4)
U1 C19 2.811(4)
U1 C1 2.826(4)
U1 C11 2.885(4)
U1 C3 2.888(4)
U1 C12 2.892(4)
U1 C20 2.893(4)
U1 C21 2.897(4)
U1 C2 2.910(4)
C1 C5 1.410(6)
C1 C2 1.413(6)
C1 C6 1.508(7)
C2 C3 1.423(7)
C2 C7 1.499(6)
C3 C4 1.410(6)
C3 C8 1.506(6)
C4 C5 1.407(6)
C4 C9 1.496(7)
C10 C14 1.405(6)
C10 C11 1.418(5)
C10 C15 1.507(6)
C11 C12 1.422(6)
C11 C16 1.499(6)
C12 C13 1.417(6)
C12 C17 1.500(6)
C13 C14 1.408(6)
C13 C18 1.507(6)
C19 C20 1.408(6)
C19 C23 1.413(6)
C19 C24 1.500(6)
C20 C21 1.411(6)
C20 C25 1.505(6)
C21 C22 1.417(5)
C21 C26 1.513(6)
C22 C23 1.416(6)
C22 C27 1.493(6)
K1 O5 2.788(3)
K1 O2 2.800(3)
K1 O3 2.801(3)
K1 O4 2.832(3)
K1 O6 2.836(3)
K1 O1 2.844(3)
K1 N1 3.003(4)
K1 N2 3.012(3)
O1 C30 1.420(5)
O1 C29 1.426(5)
O2 C31 1.419(5)
O2 C32 1.419(5)
O3 C35 1.424(5)
O3 C36 1.433(6)
O4 C37 1.414(5)
O4 C38 1.432(5)
O5 C41 1.425(5)
O5 C42 1.429(5)
O6 C43 1.422(5)
O6 C44 1.430(5)
N1 C34 1.461(6)
N1 C28 1.469(5)
N1 C40 1.479(6)
N2 C45 1.463(5)
N2 C39 1.467(5)
N2 C33 1.471(5)
C28 C29 1.493(6)
C30 C31 1.484(6)
C32 C33 1.506(6)
C34 C35 1.502(6)
C36 C37 1.486(7)
C38 C39 1.502(6)
C40 C41 1.505(7)
C42 C43 1.476(7)
C44 C45 1.494(6)
O7 C46 1.522(13)
O7 C49 1.588(14)
C46 C47 1.366(14)
C47 C48 1.389(15)
C48 C49 1.255(14)
